data_4510298
loop_
_publ_author_name
'Kim, Euni'
'Lee, Haeri'
'Noh, Tae Hwan'
'Jung, Ok-Sang'

_publ_section_title
;
 Suprachannels via a Molecular Array of 2D Networks: Solvent Effects,
 Anion Exchange, and Physicochemical Properties of Silver(I) Complexes
 BearingN,N&#x2032;,N&#x2033;-Tris(2-pyridinylethyl)-1,3,5-benzenetricarboxamide
;
_journal_issue 4
_journal_name_full 'Crystal Growth &amp; Design'
_journal_page_first 1888
_journal_paper_doi 10.1021/cg500025k
_journal_volume 14
_journal_year 2014
_chemical_formula_sum 'C64 H88 Ag3 N15 O25'
_chemical_formula_weight 1791.10
_chemical_name_systematic
; 
 ? 
;
_space_group_IT_number 15
_symmetry_cell_setting monoclinic
_symmetry_space_group_name_Hall '-C 2yc'
_symmetry_space_group_name_H-M 'C 1 2/c 1'
_atom_sites_solution_hydrogens geom
_atom_sites_solution_primary direct
_atom_sites_solution_secondary difmap
_audit_creation_method SHELXL-97
_cell_angle_alpha 90.00
_cell_angle_beta 108.3080(10)
_cell_angle_gamma 90.00
_cell_formula_units_Z 4
_cell_length_a 33.1540(5)
_cell_length_b 16.0516(2)
_cell_length_c 14.9568(2)
_cell_measurement_reflns_used 9858
_cell_measurement_temperature 173(2)
_cell_measurement_theta_max 28.14
_cell_measurement_theta_min 2.16
_cell_volume 7556.73(18)
_computing_cell_refinement 'Bruker APEX2'
_computing_data_collection 'Bruker APEX2'
_computing_data_reduction 'Bruker APEX2'
_computing_molecular_graphics 'Bruker SHELXTL'
_computing_publication_material 'Bruker SHELXTL'
_computing_structure_refinement 'SHELXL-97 (Sheldrick, 2008)'
_computing_structure_solution 'SHELXS-97 (Sheldrick, 2008)'
_diffrn_ambient_temperature 173(2)
_diffrn_measured_fraction_theta_full 1.000
_diffrn_measured_fraction_theta_max 1.000
_diffrn_measurement_device_type 'Bruker Breeze CCD'
_diffrn_measurement_method 'phi and omega scans'
_diffrn_radiation_monochromator graphite
_diffrn_radiation_source 'fine-focus sealed tube'
_diffrn_radiation_type MoK\a
_diffrn_radiation_wavelength 0.71073
_diffrn_reflns_av_R_equivalents 0.0230
_diffrn_reflns_av_unetI/netI 0.0227
_diffrn_reflns_limit_h_max 33
_diffrn_reflns_limit_h_min -40
_diffrn_reflns_limit_k_max 19
_diffrn_reflns_limit_k_min -17
_diffrn_reflns_limit_l_max 18
_diffrn_reflns_limit_l_min -18
_diffrn_reflns_number 31537
_diffrn_reflns_theta_full 26.00
_diffrn_reflns_theta_max 26.00
_diffrn_reflns_theta_min 1.29
_exptl_absorpt_coefficient_mu 0.856
_exptl_absorpt_correction_T_max 0.7257
_exptl_absorpt_correction_T_min 0.7097
_exptl_absorpt_correction_type multi-scan
_exptl_absorpt_process_details sadabs
_exptl_crystal_colour colorless
_exptl_crystal_density_diffrn 1.574
_exptl_crystal_density_method 'not measured'
_exptl_crystal_description block
_exptl_crystal_F_000 3672
_exptl_crystal_size_max 0.43
_exptl_crystal_size_mid 0.42
_exptl_crystal_size_min 0.40
_refine_diff_density_max 2.369
_refine_diff_density_min -2.031
_refine_diff_density_rms 0.147
_refine_ls_extinction_method none
_refine_ls_goodness_of_fit_ref 1.031
_refine_ls_hydrogen_treatment constr
_refine_ls_matrix_type full
_refine_ls_number_parameters 489
_refine_ls_number_reflns 7430
_refine_ls_number_restraints 44
_refine_ls_restrained_S_all 1.392
_refine_ls_R_factor_all 0.0876
_refine_ls_R_factor_gt 0.0747
_refine_ls_shift/su_max 0.001
_refine_ls_shift/su_mean 0.000
_refine_ls_structure_factor_coef Fsqd
_refine_ls_weighting_details 'calc w=1/[\s^2^(Fo^2^)+(0.1509P)^2^+50.8885P] where P=(Fo^2^+2Fc^2^)/3'
_refine_ls_weighting_scheme calc
_refine_ls_wR_factor_gt 0.2233
_refine_ls_wR_factor_ref 0.2410
_reflns_number_gt 6038
_reflns_number_total 7430
_reflns_threshold_expression >2sigma(I)
_cod_data_source_file cg500025k_si_002.cif
_cod_data_source_block 976464
_cod_depositor_comments
;
The following automatic conversions were performed:

'_symmetry_cell_setting' value 'Monoclinic' changed to 'monoclinic'
according to
/usr/data/users/saulius/automatic-downloads/current/ACS/lib/dictionaries/cif_core.dic
dictionary named 'cif_core.dic' version 2.4.2 from 2011-04-26.

Automatic conversion script
Id: cif_fix_values 2281 2013-09-26 08:29:07Z andrius 
;
_cod_original_sg_symbol_H-M C2/c
_cod_database_code 4510298

loop_
_symmetry_equiv_pos_as_xyz
'x, y, z'
'-x, y, -z+1/2'
'x+1/2, y+1/2, z'
'-x+1/2, y+1/2, -z+1/2'
'-x, -y, -z'
'x, -y, z-1/2'
'-x+1/2, -y+1/2, -z'
'x+1/2, -y+1/2, z-1/2'

loop_
_atom_site_label
_atom_site_type_symbol
_atom_site_fract_x
_atom_site_fract_y
_atom_site_fract_z
_atom_site_U_iso_or_equiv
_atom_site_adp_type
_atom_site_occupancy
_atom_site_symmetry_multiplicity
_atom_site_calc_flag
_atom_site_refinement_flags
Ag1 Ag 0.226209(19) 0.11783(3) 0.30243(4) 0.0436(3) Uani 1 1 d .
Ag2 Ag 0.51301(8) 0.5245(2) 1.0066(2) 0.1248(13) Uani 0.50 1 d P
O1 O 0.2868(2) 0.2059(4) 0.4177(4) 0.0599(17) Uani 1 1 d .
O2 O 0.4293(3) 0.4143(6) 0.8104(5) 0.091(3) Uani 1 1 d .
O3 O 0.29103(16) 0.5051(3) 0.4280(4) 0.0436(12) Uani 1 1 d .
O4 O 0.26843(18) 0.1144(3) 0.1861(4) 0.0464(13) Uani 1 1 d .
H4C H 0.2938 0.1043 0.1899 0.056 Uiso 1 1 d R
H4D H 0.2524 0.0794 0.1503 0.056 Uiso 1 1 d R
O5 O 0.1456(4) 0.3046(7) 0.8565(10) 0.173(7) Uani 1 1 d D
O6 O 0.0954(8) 0.4121(13) 0.856(3) 0.61(5) Uani 1 1 d D
O7 O 0.1452(3) 0.4302(7) 0.7709(10) 0.163(6) Uani 1 1 d D
O8 O 0.4423(3) 0.5797(8) 0.6173(7) 0.083(5) Uani 0.50 1 d PDU
O9 O 0.5000 0.5345(9) 0.7500 0.262(19) Uani 1 2 d SD
O10 O 0.4873(5) 0.6801(8) 0.7192(15) 0.163(6) Uani 0.50 1 d PD
O11 O 0.0606(4) 0.2721(8) 0.9073(8) 0.120(4) Uani 1 1 d .
H11 H 0.0601 0.2199 0.9043 0.144 Uiso 1 1 calc R
O12 O 0.5806(6) 0.075(2) 0.864(3) 0.40(3) Uani 1 1 d .
H12 H 0.6034 0.0557 0.8596 0.478 Uiso 1 1 d R
O13 O 0.0573(10) 0.482(3) 0.606(4) 0.51(4) Uani 1 1 d .
H13B H 0.0468 0.4758 0.6501 0.607 Uiso 1 1 d R
H13C H 0.0393 0.4687 0.5548 0.607 Uiso 1 1 d R
O14 O 0.5347(16) 0.054(3) 0.940(5) 0.56(5) Uani 1 1 d .
H14B H 0.5098 0.0719 0.9156 0.675 Uiso 1 1 d R
H14C H 0.5604 0.0684 0.9608 0.675 Uiso 1 1 d R
N1 N 0.2313(2) -0.0155(4) 0.3401(4) 0.0395(13) Uani 1 1 d .
N2 N 0.3405(2) 0.1271(4) 0.5060(5) 0.0427(15) Uani 1 1 d .
H2B H 0.3647 0.1250 0.5520 0.051 Uiso 1 1 calc R
N3 N 0.5426(4) 0.3949(10) 1.0489(8) 0.123(6) Uani 1 1 d .
N4 N 0.4404(2) 0.2779(6) 0.8002(5) 0.064(2) Uani 1 1 d .
H4B H 0.4345 0.2312 0.7679 0.076 Uiso 1 1 calc R
N5 N 0.30637(18) 0.7349(4) 0.2542(4) 0.0356(13) Uani 1 1 d .
N6 N 0.3481(2) 0.5758(4) 0.5221(4) 0.0440(15) Uani 1 1 d .
H6C H 0.3709 0.5735 0.5718 0.053 Uiso 1 1 calc R
N7 N 0.1294(4) 0.3823(6) 0.8280(10) 0.124(5) Uani 1 1 d D
N8 N 0.4776(5) 0.5973(7) 0.6932(10) 0.124(5) Uani 0.50 1 d PDU
C1 C 0.2079(3) -0.0708(5) 0.2782(5) 0.0461(18) Uani 1 1 d .
H1A H 0.1883 -0.0505 0.2216 0.055 Uiso 1 1 calc R
C2 C 0.2111(3) -0.1557(5) 0.2926(6) 0.0466(18) Uani 1 1 d .
H2A H 0.1940 -0.1929 0.2468 0.056 Uiso 1 1 calc R
C3 C 0.2396(3) -0.1856(5) 0.3751(6) 0.0438(17) Uani 1 1 d .
H3A H 0.2424 -0.2437 0.3874 0.053 Uiso 1 1 calc R
C4 C 0.2636(3) -0.1295(5) 0.4386(6) 0.0413(16) Uani 1 1 d .
H4A H 0.2834 -0.1486 0.4957 0.050 Uiso 1 1 calc R
C5 C 0.2589(2) -0.0440(4) 0.4198(5) 0.0368(15) Uani 1 1 d .
C6 C 0.2854(3) 0.0192(5) 0.4871(5) 0.0442(17) Uani 1 1 d .
H6A H 0.2969 -0.0063 0.5503 0.053 Uiso 1 1 calc R
H6B H 0.2672 0.0667 0.4921 0.053 Uiso 1 1 calc R
C7 C 0.3222(3) 0.0515(5) 0.4562(6) 0.0447(17) Uani 1 1 d .
H7A H 0.3445 0.0080 0.4680 0.054 Uiso 1 1 calc R
H7B H 0.3120 0.0628 0.3876 0.054 Uiso 1 1 calc R
C8 C 0.3204(2) 0.1999(4) 0.4819(5) 0.0381(16) Uani 1 1 d .
C9 C 0.3401(2) 0.2763(4) 0.5364(5) 0.0344(14) Uani 1 1 d .
C10 C 0.3720(2) 0.2732(5) 0.6243(5) 0.0386(16) Uani 1 1 d .
H10A H 0.3820 0.2210 0.6526 0.046 Uiso 1 1 calc R
C11 C 0.5694(6) 0.3977(10) 1.1379(9) 0.112(6) Uani 1 1 d .
H11A H 0.5704 0.4468 1.1740 0.134 Uiso 1 1 calc R
C12 C 0.5950(3) 0.3326(7) 1.1778(7) 0.071(3) Uani 1 1 d .
H12A H 0.6125 0.3358 1.2416 0.085 Uiso 1 1 calc R
C13 C 0.5953(3) 0.2641(7) 1.1269(7) 0.065(3) Uani 1 1 d .
H13A H 0.6130 0.2183 1.1544 0.078 Uiso 1 1 calc R
C14 C 0.5699(3) 0.2606(8) 1.0348(7) 0.072(3) Uani 1 1 d .
H14A H 0.5704 0.2128 0.9977 0.087 Uiso 1 1 calc R
C15 C 0.5439(3) 0.3263(11) 0.9964(7) 0.087(4) Uani 1 1 d .
C16 C 0.5146(3) 0.3236(14) 0.8964(7) 0.115(6) Uani 1 1 d .
H16A H 0.5279 0.2916 0.8565 0.138 Uiso 1 1 calc R
H16B H 0.5088 0.3808 0.8708 0.138 Uiso 1 1 calc R
C17 C 0.4722(3) 0.2810(12) 0.8961(8) 0.104(6) Uani 1 1 d .
H17A H 0.4783 0.2236 0.9208 0.125 Uiso 1 1 calc R
H17B H 0.4600 0.3121 0.9387 0.125 Uiso 1 1 calc R
C18 C 0.4217(3) 0.3492(7) 0.7662(6) 0.056(2) Uani 1 1 d .
C19 C 0.3888(2) 0.3476(5) 0.6699(5) 0.0390(16) Uani 1 1 d .
C20 C 0.3741(2) 0.4236(5) 0.6278(5) 0.0371(15) Uani 1 1 d .
H20A H 0.3856 0.4740 0.6588 0.045 Uiso 1 1 calc R
C21 C 0.2935(3) 0.8066(5) 0.2053(6) 0.0421(16) Uani 1 1 d .
H21A H 0.2698 0.8043 0.1494 0.050 Uiso 1 1 calc R
C22 C 0.3128(3) 0.8822(5) 0.2326(6) 0.0486(19) Uani 1 1 d .
H22A H 0.3028 0.9309 0.1965 0.058 Uiso 1 1 calc R
C23 C 0.3471(3) 0.8856(5) 0.3136(6) 0.0483(19) Uani 1 1 d .
H23A H 0.3614 0.9368 0.3338 0.058 Uiso 1 1 calc R
C24 C 0.3603(3) 0.8144(5) 0.3647(6) 0.0455(17) Uani 1 1 d .
H24A H 0.3837 0.8162 0.4210 0.055 Uiso 1 1 calc R
C25 C 0.3395(2) 0.7395(4) 0.3344(5) 0.0364(15) Uani 1 1 d .
C26 C 0.3527(2) 0.6605(5) 0.3902(5) 0.0429(17) Uani 1 1 d .
H26A H 0.3841 0.6577 0.4139 0.051 Uiso 1 1 calc R
H26B H 0.3424 0.6121 0.3481 0.051 Uiso 1 1 calc R
C27 C 0.3356(3) 0.6543(5) 0.4729(6) 0.0450(18) Uani 1 1 d .
H27A H 0.3467 0.7011 0.5168 0.054 Uiso 1 1 calc R
H27B H 0.3042 0.6585 0.4500 0.054 Uiso 1 1 calc R
C28 C 0.3250(2) 0.5066(4) 0.4923(5) 0.0352(15) Uani 1 1 d .
C29 C 0.3430(2) 0.4263(4) 0.5413(5) 0.0340(14) Uani 1 1 d .
C30 C 0.3258(2) 0.3528(5) 0.4965(5) 0.0348(14) Uani 1 1 d .
H30A H 0.3039 0.3550 0.4377 0.042 Uiso 1 1 calc R
C31 C 0.0185(12) 0.304(2) 0.871(3) 0.270(18) Uani 1 1 d U
H31A H 0.0138 0.3463 0.9130 0.323 Uiso 1 1 calc R
H31B H -0.0019 0.2580 0.8650 0.323 Uiso 1 1 calc R
H31C H 0.0144 0.3280 0.8083 0.323 Uiso 1 1 calc R
C32 C 0.556(2) 0.105(3) 0.784(5) 0.36(4) Uani 1 1 d U
H32A H 0.5513 0.1650 0.7906 0.438 Uiso 1 1 calc R
H32B H 0.5281 0.0766 0.7667 0.438 Uiso 1 1 calc R
H32C H 0.5687 0.0964 0.7343 0.438 Uiso 1 1 calc R

loop_
_atom_site_aniso_label
_atom_site_aniso_U_11
_atom_site_aniso_U_22
_atom_site_aniso_U_33
_atom_site_aniso_U_23
_atom_site_aniso_U_13
_atom_site_aniso_U_12
Ag1 0.0511(4) 0.0283(4) 0.0480(4) 0.0021(2) 0.0108(3) 0.0027(2)
Ag2 0.101(2) 0.147(3) 0.1231(18) 0.078(2) 0.030(2) 0.071(2)
O1 0.066(4) 0.036(3) 0.052(3) -0.002(2) -0.019(3) -0.006(3)
O2 0.101(6) 0.093(6) 0.051(4) -0.012(4) -0.017(4) -0.031(5)
O3 0.039(3) 0.034(3) 0.048(3) 0.001(2) 0.001(2) 0.000(2)
O4 0.048(3) 0.038(3) 0.054(3) -0.008(2) 0.016(3) -0.006(2)
O5 0.124(10) 0.217(18) 0.149(12) 0.065(12) 0.001(9) -0.037(11)
O6 0.24(3) 0.35(4) 1.38(16) 0.28(7) 0.47(7) 0.05(3)
O7 0.069(6) 0.126(9) 0.268(16) 0.089(10) 0.017(7) -0.016(5)
O8 0.048(7) 0.115(12) 0.062(7) 0.007(8) -0.016(6) -0.061(8)
O9 0.28(3) 0.092(15) 0.51(6) 0.000 0.27(4) 0.000
O10 0.069(6) 0.126(9) 0.268(16) 0.089(10) 0.017(7) -0.016(5)
O11 0.109(8) 0.145(10) 0.101(7) 0.029(7) 0.027(6) 0.011(7)
O12 0.092(11) 0.29(3) 0.71(7) -0.32(4) -0.02(2) -0.016(15)
O13 0.22(3) 0.66(9) 0.51(7) 0.30(7) -0.07(4) -0.09(4)
O14 0.43(7) 0.38(6) 0.95(15) -0.39(8) 0.32(9) -0.17(5)
N1 0.048(3) 0.031(3) 0.040(3) -0.001(2) 0.014(3) -0.005(3)
N2 0.040(3) 0.030(3) 0.050(4) 0.001(3) 0.004(3) -0.003(2)
N3 0.121(10) 0.184(14) 0.060(6) 0.044(7) 0.024(6) 0.104(10)
N4 0.044(4) 0.093(6) 0.045(4) 0.030(4) 0.001(3) 0.002(4)
N5 0.034(3) 0.030(3) 0.043(3) 0.004(2) 0.012(2) 0.001(2)
N6 0.051(4) 0.031(3) 0.043(3) 0.004(3) 0.004(3) -0.007(3)
N7 0.087(7) 0.102(9) 0.199(13) -0.039(8) 0.070(8) -0.024(6)
N8 0.087(7) 0.102(9) 0.199(13) -0.039(8) 0.070(8) -0.024(6)
C1 0.051(4) 0.043(4) 0.040(4) 0.001(3) 0.008(3) -0.008(4)
C2 0.054(5) 0.035(4) 0.051(4) -0.010(3) 0.015(4) -0.012(3)
C3 0.057(5) 0.025(4) 0.053(4) 0.001(3) 0.023(4) -0.005(3)
C4 0.049(4) 0.034(4) 0.041(4) 0.003(3) 0.014(3) -0.002(3)
C5 0.049(4) 0.029(3) 0.035(3) 0.000(3) 0.016(3) -0.006(3)
C6 0.062(5) 0.033(4) 0.039(4) -0.002(3) 0.018(3) -0.010(3)
C7 0.049(4) 0.031(4) 0.052(4) -0.005(3) 0.013(3) -0.006(3)
C8 0.045(4) 0.031(4) 0.035(3) 0.003(3) 0.007(3) -0.004(3)
C9 0.033(3) 0.033(4) 0.034(3) 0.002(3) 0.005(3) -0.007(3)
C10 0.039(4) 0.033(4) 0.036(3) 0.009(3) 0.002(3) -0.004(3)
C11 0.162(15) 0.106(11) 0.051(6) 0.010(6) 0.011(8) 0.065(10)
C12 0.070(6) 0.074(7) 0.047(5) -0.001(5) -0.011(4) 0.018(5)
C13 0.050(5) 0.072(7) 0.062(5) 0.009(5) 0.003(4) 0.008(5)
C14 0.055(6) 0.094(8) 0.062(6) -0.006(6) 0.009(5) -0.009(5)
C15 0.034(5) 0.175(14) 0.048(5) 0.013(7) 0.006(4) 0.018(6)
C16 0.040(5) 0.25(2) 0.047(5) 0.016(9) 0.005(4) -0.006(8)
C17 0.040(5) 0.199(17) 0.061(6) 0.050(8) -0.002(5) -0.009(7)
C18 0.043(4) 0.080(7) 0.035(4) 0.011(4) -0.001(3) -0.019(4)
C19 0.033(3) 0.046(4) 0.032(3) 0.004(3) 0.002(3) -0.013(3)
C20 0.037(4) 0.037(4) 0.035(3) 0.000(3) 0.008(3) -0.009(3)
C21 0.045(4) 0.033(4) 0.048(4) 0.007(3) 0.013(3) 0.001(3)
C22 0.065(5) 0.029(4) 0.059(5) 0.010(3) 0.028(4) 0.005(3)
C23 0.060(5) 0.032(4) 0.059(5) -0.007(3) 0.027(4) -0.011(3)
C24 0.045(4) 0.038(4) 0.053(4) -0.002(3) 0.013(3) -0.007(3)
C25 0.035(3) 0.030(4) 0.046(4) 0.002(3) 0.016(3) -0.001(3)
C26 0.041(4) 0.034(4) 0.049(4) 0.004(3) 0.008(3) 0.003(3)
C27 0.050(4) 0.028(4) 0.052(4) 0.002(3) 0.008(3) -0.004(3)
C28 0.041(4) 0.030(3) 0.033(3) -0.001(3) 0.009(3) -0.002(3)
C29 0.039(4) 0.029(3) 0.034(3) 0.000(3) 0.011(3) -0.004(3)
C30 0.031(3) 0.037(4) 0.032(3) 0.002(3) 0.003(3) -0.003(3)
C31 0.27(3) 0.30(3) 0.27(3) 0.03(2) 0.12(2) -0.02(2)
C32 0.38(4) 0.33(4) 0.39(4) -0.01(2) 0.12(3) -0.04(3)

loop_
_atom_type_symbol
_atom_type_description
_atom_type_scat_dispersion_real
_atom_type_scat_dispersion_imag
_atom_type_scat_source
C C 0.0033 0.0016 'International Tables Vol C Tables 4.2.6.8 and 6.1.1.4'
H H 0.0000 0.0000 'International Tables Vol C Tables 4.2.6.8 and 6.1.1.4'
N N 0.0061 0.0033 'International Tables Vol C Tables 4.2.6.8 and 6.1.1.4'
O O 0.0106 0.0060 'International Tables Vol C Tables 4.2.6.8 and 6.1.1.4'
Ag Ag -0.8971 1.1015 'International Tables Vol C Tables 4.2.6.8 and 6.1.1.4'

loop_
_geom_angle_atom_site_label_1
_geom_angle_atom_site_label_2
_geom_angle_atom_site_label_3
_geom_angle
_geom_angle_site_symmetry_1
_geom_angle_site_symmetry_3
N5 Ag1 N1 156.3(2) 4_545 .
N5 Ag1 O4 93.7(2) 4_545 .
N1 Ag1 O4 98.0(2) . .
Ag2 Ag2 N3 80.8(5) 5_667 5_667
Ag2 Ag2 N3 70.0(5) 5_667 .
N3 Ag2 N3 150.8(2) 5_667 .
N8 O9 N8 85.8(8) . 2_656
O10 O10 N8 107.5(4) 2_656 .
C5 N1 C1 118.3(7) . .
C5 N1 Ag1 122.5(5) . .
C1 N1 Ag1 119.0(5) . .
C8 N2 C7 120.1(6) . .
C11 N3 C15 117.8(11) . .
C11 N3 Ag2 124.6(10) . 5_667
C15 N3 Ag2 115.8(9) . 5_667
C11 N3 Ag2 109.4(11) . .
C15 N3 Ag2 131.3(8) . .
Ag2 N3 Ag2 29.2(2) 5_667 .
C18 N4 C17 116.4(11) . .
C25 N5 C21 117.6(6) . .
C25 N5 Ag1 123.5(5) . 4
C21 N5 Ag1 118.8(5) . 4
C28 N6 C27 120.5(6) . .
O7 N7 O5 121.0(2) . .
O7 N7 O6 119.5(2) . .
O5 N7 O6 119.4(2) . .
O9 N8 O8 120.8(3) . .
O9 N8 O10 119.6(3) . .
O8 N8 O10 119.1(2) . .
O9 N8 N8 47.1(4) . 2_656
O8 N8 N8 166.5(12) . 2_656
O10 N8 N8 72.5(4) . 2_656
N1 C1 C2 123.3(7) . .
C1 C2 C3 118.6(7) . .
C4 C3 C2 118.5(7) . .
C3 C4 C5 120.1(7) . .
N1 C5 C4 121.2(7) . .
N1 C5 C6 117.3(6) . .
C4 C5 C6 121.5(7) . .
C5 C6 C7 112.3(6) . .
N2 C7 C6 111.8(7) . .
O1 C8 N2 122.2(7) . .
O1 C8 C9 119.6(7) . .
N2 C8 C9 118.2(6) . .
C30 C9 C10 119.4(6) . .
C30 C9 C8 117.3(6) . .
C10 C9 C8 123.3(6) . .
C19 C10 C9 119.5(6) . .
N3 C11 C12 122.3(14) . .
C13 C12 C11 119.8(10) . .
C12 C13 C14 119.5(10) . .
C15 C14 C13 119.8(11) . .
N3 C15 C14 120.7(9) . .
N3 C15 C16 118.0(13) . .
C14 C15 C16 121.3(15) . .
C15 C16 C17 108.4(10) . .
N4 C17 C16 112.4(9) . .
O2 C18 N4 122.6(8) . .
O2 C18 C19 119.8(9) . .
N4 C18 C19 117.6(9) . .
C20 C19 C10 119.9(6) . .
C20 C19 C18 117.6(7) . .
C10 C19 C18 122.5(7) . .
C29 C20 C19 120.4(7) . .
N5 C21 C22 123.3(7) . .
C21 C22 C23 118.4(7) . .
C24 C23 C22 119.3(7) . .
C23 C24 C25 120.1(8) . .
N5 C25 C24 121.2(7) . .
N5 C25 C26 117.4(6) . .
C24 C25 C26 121.4(7) . .
C25 C26 C27 112.9(6) . .
N6 C27 C26 110.5(7) . .
O3 C28 N6 124.1(7) . .
O3 C28 C29 119.3(6) . .
N6 C28 C29 116.6(6) . .
C20 C29 C30 119.8(6) . .
C20 C29 C28 123.3(6) . .
C30 C29 C28 116.9(6) . .
C9 C30 C29 121.0(6) . .

loop_
_geom_bond_atom_site_label_1
_geom_bond_atom_site_label_2
_geom_bond_distance
_geom_bond_site_symmetry_2
Ag1 N5 2.200(6) 4_545
Ag1 N1 2.206(6) .
Ag1 O4 2.553(6) .
Ag2 Ag2 1.137(6) 5_667
Ag2 N3 2.191(10) 5_667
Ag2 N3 2.302(12) .
O1 C8 1.225(9) .
O2 C18 1.221(13) .
O3 C28 1.229(9) .
O5 N7 1.370(2) .
O6 N7 1.401(2) .
O7 N7 1.370(2) .
O8 N8 1.380(3) .
O9 N8 1.375(3) .
O9 N8 1.375(3) 2_656
O10 O10 1.03(3) 2_656
O10 N8 1.394(3) .
O11 C31 1.42(4) .
O12 C32 1.32(6) .
N1 C5 1.335(10) .
N1 C1 1.339(10) .
N2 C8 1.336(10) .
N2 C7 1.453(9) .
N3 C11 1.350(18) .
N3 C15 1.36(2) .
N3 Ag2 2.191(10) 5_667
N4 C18 1.326(13) .
N4 C17 1.490(12) .
N5 C25 1.350(9) .
N5 C21 1.358(9) .
N5 Ag1 2.200(6) 4
N6 C28 1.343(9) .
N6 C27 1.453(10) .
N8 N8 1.872(14) 2_656
C1 C2 1.379(12) .
C2 C3 1.383(12) .
C3 C4 1.368(11) .
C4 C5 1.399(10) .
C5 C6 1.504(10) .
C6 C7 1.526(11) .
C8 C9 1.504(10) .
C9 C30 1.382(10) .
C9 C10 1.405(9) .
C10 C19 1.402(10) .
C11 C12 1.359(16) .
C12 C13 1.341(15) .
C13 C14 1.371(14) .
C14 C15 1.371(18) .
C15 C16 1.506(14) .
C16 C17 1.560(17) .
C18 C19 1.509(10) .
C19 C20 1.388(11) .
C20 C29 1.380(10) .
C21 C22 1.374(11) .
C22 C23 1.378(13) .
C23 C24 1.367(12) .
C24 C25 1.391(10) .
C25 C26 1.506(10) .
C26 C27 1.517(11) .
C28 C29 1.509(10) .
C29 C30 1.388(10) .
